data_7128360
loop_
_publ_author_name
'He, Donglin'
'Clowes, Rob'
'Little, Marc A.'
'Liu, Ming'
'Cooper, Andrew I.'

_publ_section_title
;
 Creating porosity in a trianglimine macrocycle by heterochiral pairing.
;
_journal_issue 50
_journal_name_full 'Chemical communications (Cambridge, England)'
_journal_page_first 6141
_journal_page_last 6144
_journal_paper_doi 10.1039/d1cc01650d
_journal_volume 57
_journal_year 2021
_chemical_formula_moiety 'C42 H48 N6, 2(C8 H10)'
_chemical_formula_sum 'C58 H68 N6'
_chemical_formula_weight 849.18
_space_group_crystal_system triclinic
_space_group_IT_number 2
_space_group_name_Hall '-P 1'
_space_group_name_H-M_alt 'P -1'
_atom_sites_solution_hydrogens geom
_atom_sites_solution_primary iterative
_audit_creation_date 2019-10-23
_audit_creation_method
;
Olex2 1.2
(compiled 2018.04.18 svn.r3501 for OlexSys, GUI svn.r5488)
;
_audit_update_record
;
2021-03-27 deposited with the CCDC.	2021-05-14 downloaded from the CCDC.
;
_cell_angle_alpha 104.5050(4)
_cell_angle_beta 91.5770(5)
_cell_angle_gamma 105.6390(5)
_cell_formula_units_Z 2
_cell_length_a 11.19190(7)
_cell_length_b 15.18470(8)
_cell_length_c 15.73550(8)
_cell_measurement_reflns_used 31076
_cell_measurement_temperature 100
_cell_measurement_theta_max 35.7188703978
_cell_measurement_theta_min 1.40837131993
_cell_volume 2480.11(3)
_computing_cell_refinement 'DIALS 2theta refinement, DIALS 1.6.4-g47a579eb-release'
_computing_data_collection 'Diamond I19 GDA, (Diamond, RAL, Didcot, UK)'
_computing_data_reduction
;
aimless (Evans, P. R. and Murshudov, G. N., 2013)
ccp4 (Winn, M. D. et al., 2011)
DIALS 1.6.4-g47a579eb-release
pointless (Evans, P., 2006)
XIA2 0.5.340-g5578c4a7-dials-1.6 (Winter, G., 2010)
;
_computing_molecular_graphics 'Olex2 (Dolomanov et al., 2009)'
_computing_publication_material 'Olex2 (Dolomanov et al., 2009)'
_computing_structure_refinement 'ShelXL (Sheldrick, 2015)'
_computing_structure_solution 'olex2.solve (Bourhis et al., 2015)'
_diffrn_ambient_temperature 100.0
_diffrn_detector 'Photon counting pixel array'
_diffrn_detector_area_resol_mean PILATUS_2M_S_N_24_0107_Diamond
_diffrn_detector_type 'Rigaku Saturn724+'
_diffrn_measured_fraction_theta_full 0.986
_diffrn_measured_fraction_theta_max 0.984
_diffrn_measurement_device 'Fixed \c 3-circle diffractometer'
_diffrn_measurement_device_type 'Fluid Film Devices'
_diffrn_measurement_method 'shutterless scans'
_diffrn_measurement_specimen_support 'MiTeGen MicroMount'
_diffrn_radiation_collimation '0.3 x 1.5 Double Pinhole'
_diffrn_radiation_monochromator 'Silicon 111'
_diffrn_radiation_probe x-ray
_diffrn_radiation_type Synchrotron
_diffrn_radiation_wavelength 0.6889
_diffrn_reflns_av_R_equivalents 0.1264
_diffrn_reflns_av_unetI/netI 0.0826
_diffrn_reflns_Laue_measured_fraction_full 0.986
_diffrn_reflns_Laue_measured_fraction_max 0.984
_diffrn_reflns_limit_h_max 14
_diffrn_reflns_limit_h_min -14
_diffrn_reflns_limit_k_max 19
_diffrn_reflns_limit_k_min -19
_diffrn_reflns_limit_l_max 19
_diffrn_reflns_limit_l_min -19
_diffrn_reflns_number 32622
_diffrn_reflns_point_group_measured_fraction_full 0.986
_diffrn_reflns_point_group_measured_fraction_max 0.984
_diffrn_reflns_theta_full 24.415
_diffrn_reflns_theta_max 25.847
_diffrn_reflns_theta_min 1.302
_diffrn_source Synchrotron
_diffrn_source_type 'Undulator, I19, DLS, RAL'
_exptl_absorpt_coefficient_mu 0.062
_exptl_absorpt_correction_T_max 1.0
_exptl_absorpt_correction_T_min 0.99
_exptl_absorpt_correction_type empirical
_exptl_absorpt_process_details
;
CCP4 7.0.040: AIMLESS, version 0.5.32 : 29/03/17
Scaling & analysis of unmerged intensities, absorption correction using spherical harmonics
;
_exptl_crystal_colour colourless
_exptl_crystal_colour_primary colourless
_exptl_crystal_density_diffrn 1.137
_exptl_crystal_description block
_exptl_crystal_F_000 916
_exptl_crystal_size_max 0.1
_exptl_crystal_size_mid 0.058
_exptl_crystal_size_min 0.023
_refine_diff_density_max 0.521
_refine_diff_density_min -0.398
_refine_diff_density_rms 0.098
_refine_ls_extinction_method none
_refine_ls_goodness_of_fit_ref 1.077
_refine_ls_hydrogen_treatment constr
_refine_ls_matrix_type full
_refine_ls_number_parameters 632
_refine_ls_number_reflns 10349
_refine_ls_number_restraints 112
_refine_ls_restrained_S_all 1.079
_refine_ls_R_factor_all 0.0741
_refine_ls_R_factor_gt 0.0674
_refine_ls_shift/su_max 0.000
_refine_ls_shift/su_mean 0.000
_refine_ls_structure_factor_coef Fsqd
_refine_ls_weighting_details 'w=1/[\s^2^(Fo^2^)+(0.1218P)^2^+0.5184P] where P=(Fo^2^+2Fc^2^)/3'
_refine_ls_weighting_scheme calc
_refine_ls_wR_factor_gt 0.1899
_refine_ls_wR_factor_ref 0.1955
_reflns_Friedel_coverage 0.000
_reflns_number_gt 9404
_reflns_number_total 10349
_reflns_threshold_expression 'I > 2\s(I)'
_cod_data_source_file d1cc01650d2.cif
_cod_data_source_block 2oX_1-rac_100K_publ
_cod_depositor_comments 'Adding full bibliography for 7128359--7128364.cif.'
_cod_original_cell_volume 2480.11(2)
_cod_database_code 7128360
_shelx_shelxl_version_number 2018/3
_shelx_space_group_comment
;
The symmetry employed for this shelxl refinement is uniquely defined
by the following loop, which should always be used as a source of
symmetry information in preference to the above space-group names.
They are only intended as comments.
;
_shelx_estimated_absorpt_t_max 0.999
_shelx_estimated_absorpt_t_min 0.994
_olex2_refinement_description
;
1. Fixed Uiso
 At 1.2 times of:
  All C(H) groups, All C(H,H) groups
 At 1.5 times of:
  All C(H,H,H) groups
2. Restrained distances
 C57-C53 = C58-C54
 1.49 with sigma of 0.01
 C62-C65 = C66-C61
 1.49 with sigma of 0.01
3. Rigid body (RIGU) restrains
 C63, C62, C60, C59, C64, C61, C66, C65
 with sigma for 1-2 distances of 0.002 and sigma for 1-3 distances of 0.002
 C50, C43, C44, C48, C49, C45, C47, C46
 with sigma for 1-2 distances of 0.002 and sigma for 1-3 distances of 0.002
4. Others
 Sof(C62)=Sof(C61)=Sof(C60)=Sof(H1ca)=Sof(C59)=Sof(H2ca)=Sof(C64)=Sof(H3ca)=
 Sof(C63)=Sof(H4ca)=Sof(C66)=Sof(H5ca)=Sof(H6ca)=Sof(H7ca)=Sof(C65)=Sof(H8ca)=
 Sof(H9ca)=Sof(H0da)=1-FVAR(1)
 Sof(C53)=Sof(C54)=Sof(C55)=Sof(H1da)=Sof(C56)=Sof(H2da)=Sof(C51)=Sof(H3da)=
 Sof(C52)=Sof(H4da)=Sof(C57)=Sof(H5da)=Sof(H6da)=Sof(H7da)=Sof(C58)=Sof(H8da)=
 Sof(H9da)=Sof(H0ea)=FVAR(1)
5.a Ternary CH refined with riding coordinates:
 C5(Hb), C15(Hd), C4(Hg), C34(Hi), C29(Hn), C20(Hu)
5.b Secondary CH2 refined with riding coordinates:
 C16(Hj,Hk), C17(Hs,Ht), C19(Hv,Hw), C30(Hx,Hy), C2(Hz,H0aa), C32(H1aa,H2aa),
 C3(H5aa,H6aa), C18(H0ba,H1ba), C6(H2ba,H3ba), C33(H4ba,H5ba), C1(H7ba,H8ba),
 C31(H9ba,H0ca)
5.c Aromatic/amide H refined with riding coordinates:
 C42(H), C21(Ha), C37(Hc), C14(He), C9(Hf), C39(Hh), C27(Hl), C35(Hm), C28(Ho),
  C11(Hp), C38(Hq), C41(Hr), C7(H3aa), C13(H4aa), C23(H7aa), C25(H8aa),
 C10(H9aa), C24(H6ba), C48(H48), C45(H45), C46(H46), C47(H47), C60(H1ca),
 C59(H2ca), C64(H3ca), C63(H4ca), C55(H1da), C56(H2da), C51(H3da), C52(H4da)
5.d Fitted hexagon refined as free rotating group:
 C62(C61,C60,C59,C64,C63), C53(C54,C55,C56,C51,C52)
5.e Idealised Me refined as rotating group:
 C49(H49a,H49b,H49c), C50(H50a,H50b,H50c), C66(H5ca,H6ca,H7ca), C65(H8ca,H9ca,
 H0da), C57(H5da,H6da,H7da), C58(H8da,H9da,H0ea)
;
_olex2_submission_special_instructions 'No special instructions were received'

loop_
_space_group_symop_operation_xyz
'x, y, z'
'-x, -y, -z'

loop_
_atom_site_label
_atom_site_type_symbol
_atom_site_fract_x
_atom_site_fract_y
_atom_site_fract_z
_atom_site_U_iso_or_equiv
_atom_site_adp_type
_atom_site_occupancy
_atom_site_site_symmetry_order
_atom_site_calc_flag
_atom_site_refinement_flags_posn
_atom_site_refinement_flags_adp
_atom_site_refinement_flags_occupancy
_atom_site_disorder_assembly
_atom_site_disorder_group
N6 N 0.05885(10) 0.85494(8) 0.53041(7) 0.0239(2) Uani 1 1 d . . . . .
N5 N 0.30089(11) 0.87585(8) 0.62785(8) 0.0264(3) Uani 1 1 d . . . . .
N4 N 0.71681(10) 0.67208(8) 0.50206(7) 0.0256(2) Uani 1 1 d . . . . .
N2 N 0.08800(11) 0.42497(8) 0.10396(8) 0.0271(3) Uani 1 1 d . . . . .
N3 N 0.60400(10) 0.51080(8) 0.34962(8) 0.0280(3) Uani 1 1 d . . . . .
N1 N -0.09019(10) 0.52451(8) 0.17303(7) 0.0253(2) Uani 1 1 d . . . . .
C12 C -0.04561(12) 0.69360(9) 0.21908(8) 0.0242(3) Uani 1 1 d . . . . .
C42 C 0.39566(13) 0.94057(9) 0.62145(8) 0.0259(3) Uani 1 1 d . . . . .
H H 0.393968 1.004802 0.637781 0.031 Uiso 1 1 calc R . . . .
C21 C 0.17145(13) 0.44324(9) 0.16671(9) 0.0268(3) Uani 1 1 d . . . . .
HA H 0.148590 0.424472 0.218609 0.032 Uiso 1 1 calc R . . . .
C22 C 0.30346(12) 0.49281(9) 0.16222(9) 0.0264(3) Uani 1 1 d . . . . .
C36 C 0.62613(13) 0.80255(9) 0.54612(9) 0.0275(3) Uani 1 1 d . . . . .
C5 C 0.07325(12) 0.83739(9) 0.61701(8) 0.0234(3) Uani 1 1 d . . . . .
HB H 0.075272 0.770262 0.608070 0.028 Uiso 1 1 calc R . . . .
C37 C 0.72270(12) 0.87206(10) 0.52527(9) 0.0277(3) Uani 1 1 d . . . . .
HC H 0.794818 0.856650 0.503288 0.033 Uiso 1 1 calc R . . . .
C15 C -0.12483(12) 0.43633(9) 0.10252(8) 0.0236(3) Uani 1 1 d . . . . .
HD H -0.115230 0.451057 0.044166 0.028 Uiso 1 1 calc R . . . .
C14 C -0.07526(12) 0.60157(9) 0.15139(8) 0.0247(3) Uani 1 1 d . . . . .
HE H -0.083276 0.600059 0.090744 0.030 Uiso 1 1 calc R . . . .
C9 C 0.00434(12) 0.86684(9) 0.34903(9) 0.0255(3) Uani 1 1 d . . . . .
HF H 0.019340 0.925414 0.392979 0.031 Uiso 1 1 calc R . . . .
C4 C 0.19603(12) 0.90369(9) 0.66896(8) 0.0246(3) Uani 1 1 d . . . . .
HG H 0.202509 0.970981 0.670161 0.030 Uiso 1 1 calc R . . . .
C39 C 0.60742(13) 0.98646(9) 0.56980(9) 0.0277(3) Uani 1 1 d . . . . .
HH H 0.602519 1.049643 0.579383 0.033 Uiso 1 1 calc R . . . .
C26 C 0.52122(13) 0.54084(9) 0.21960(9) 0.0266(3) Uani 1 1 d . . . . .
C34 C 0.70740(12) 0.57354(9) 0.50018(9) 0.0254(3) Uani 1 1 d . . . . .
HI H 0.625848 0.544352 0.520446 0.030 Uiso 1 1 calc R . . . .
C16 C -0.26153(12) 0.38376(10) 0.10663(9) 0.0267(3) Uani 1 1 d . . . . .
HJ H -0.272143 0.374399 0.166311 0.032 Uiso 1 1 calc R . . . .
HK H -0.315244 0.423013 0.096231 0.032 Uiso 1 1 calc R . . . .
C40 C 0.50931(12) 0.91758(9) 0.58883(9) 0.0256(3) Uani 1 1 d . . . . .
C27 C 0.39545(12) 0.49723(9) 0.22561(9) 0.0263(3) Uani 1 1 d . . . . .
HL H 0.372899 0.470475 0.273405 0.032 Uiso 1 1 calc R . . . .
C35 C 0.63077(13) 0.70415(10) 0.53576(10) 0.0285(3) Uani 1 1 d . . . . .
HM H 0.564996 0.662390 0.555652 0.034 Uiso 1 1 calc R . . . .
C29 C 0.71472(12) 0.51785(9) 0.40570(9) 0.0259(3) Uani 1 1 d . . . . .
HN H 0.791261 0.551440 0.382626 0.031 Uiso 1 1 calc R . . . .
C28 C 0.62242(12) 0.54543(9) 0.28406(9) 0.0270(3) Uani 1 1 d . . . . .
HO H 0.705726 0.575923 0.276059 0.032 Uiso 1 1 calc R . . . .
C11 C -0.04332(13) 0.77658(10) 0.19603(9) 0.0277(3) Uani 1 1 d . . . . .
HP H -0.058951 0.774639 0.135843 0.033 Uiso 1 1 calc R . . . .
C38 C 0.71277(13) 0.96333(10) 0.53680(9) 0.0288(3) Uani 1 1 d . . . . .
HQ H 0.777863 1.010244 0.522191 0.035 Uiso 1 1 calc R . . . .
C41 C 0.52019(13) 0.82585(9) 0.57689(9) 0.0268(3) Uani 1 1 d . . . . .
HR H 0.454095 0.778521 0.590016 0.032 Uiso 1 1 calc R . . . .
C17 C -0.30290(13) 0.28733(10) 0.03810(9) 0.0282(3) Uani 1 1 d . . . . .
HS H -0.389860 0.253993 0.044646 0.034 Uiso 1 1 calc R . . . .
HT H -0.300370 0.296709 -0.021936 0.034 Uiso 1 1 calc R . . . .
C20 C -0.03968(12) 0.37556(9) 0.11487(8) 0.0252(3) Uani 1 1 d . . . . .
HU H -0.043187 0.365977 0.175457 0.030 Uiso 1 1 calc R . . . .
C19 C -0.08130(13) 0.27895(10) 0.04610(9) 0.0284(3) Uani 1 1 d . . . . .
HV H -0.070169 0.288348 -0.013531 0.034 Uiso 1 1 calc R . . . .
HW H -0.028014 0.239462 0.056653 0.034 Uiso 1 1 calc R . . . .
C30 C 0.71853(13) 0.41717(10) 0.40276(11) 0.0333(3) Uani 1 1 d . . . . .
HX H 0.637115 0.381192 0.416749 0.040 Uiso 1 1 calc R . . . .
HY H 0.731237 0.384925 0.342168 0.040 Uiso 1 1 calc R . . . .
C2 C 0.09146(16) 0.90563(11) 0.81108(9) 0.0346(3) Uani 1 1 d . . . . .
HZ H 0.087226 0.971548 0.819766 0.041 Uiso 1 1 calc R . . . .
H0AA H 0.099653 0.894163 0.869898 0.041 Uiso 1 1 calc R . . . .
C32 C 0.81354(15) 0.47181(11) 0.56051(11) 0.0362(3) Uani 1 1 d . . . . .
H1AA H 0.885097 0.473518 0.599926 0.043 Uiso 1 1 calc R . . . .
H2AA H 0.735964 0.440017 0.582455 0.043 Uiso 1 1 calc R . . . .
C7 C 0.03078(12) 0.78236(9) 0.46490(8) 0.0233(3) Uani 1 1 d . . . . .
H3AA H 0.026135 0.722765 0.475684 0.028 Uiso 1 1 calc R . . . .
C8 C 0.00483(11) 0.78395(9) 0.37307(8) 0.0230(3) Uani 1 1 d . . . . .
C13 C -0.02019(12) 0.69838(9) 0.30798(8) 0.0236(3) Uani 1 1 d . . . . .
H4AA H -0.020007 0.642198 0.324176 0.028 Uiso 1 1 calc R . . . .
C3 C 0.20461(14) 0.89344(10) 0.76334(9) 0.0312(3) Uani 1 1 d . . . . .
H5AA H 0.213801 0.829904 0.761217 0.037 Uiso 1 1 calc R . . . .
H6AA H 0.280195 0.941398 0.797346 0.037 Uiso 1 1 calc R . . . .
C23 C 0.33747(13) 0.53458(10) 0.09304(9) 0.0299(3) Uani 1 1 d . . . . .
H7AA H 0.275039 0.532221 0.049710 0.036 Uiso 1 1 calc R . . . .
C25 C 0.55295(13) 0.58126(10) 0.15016(9) 0.0296(3) Uani 1 1 d . . . . .
H8AA H 0.638048 0.610571 0.145461 0.035 Uiso 1 1 calc R . . . .
C10 C -0.01813(13) 0.86286(10) 0.26092(9) 0.0294(3) Uani 1 1 d . . . . .
H9AA H -0.016395 0.919244 0.244484 0.035 Uiso 1 1 calc R . . . .
C18 C -0.21772(13) 0.22694(9) 0.04979(9) 0.0287(3) Uani 1 1 d . . . . .
H0BA H -0.242411 0.166480 0.002662 0.034 Uiso 1 1 calc R . . . .
H1BA H -0.227421 0.211740 0.107288 0.034 Uiso 1 1 calc R . . . .
C6 C -0.03971(13) 0.85035(10) 0.66579(9) 0.0287(3) Uani 1 1 d . . . . .
H2BA H -0.047176 0.914816 0.670251 0.034 Uiso 1 1 calc R . . . .
H3BA H -0.116416 0.803816 0.631858 0.034 Uiso 1 1 calc R . . . .
C33 C 0.81423(13) 0.57307(10) 0.56287(9) 0.0293(3) Uani 1 1 d . . . . .
H4BA H 0.894812 0.606557 0.545688 0.035 Uiso 1 1 calc R . . . .
H5BA H 0.805840 0.607488 0.623747 0.035 Uiso 1 1 calc R . . . .
C24 C 0.46112(14) 0.57914(10) 0.08747(10) 0.0322(3) Uani 1 1 d . . . . .
H6BA H 0.483365 0.608208 0.041051 0.039 Uiso 1 1 calc R . . . .
C1 C -0.02766(15) 0.83670(12) 0.75825(10) 0.0370(3) Uani 1 1 d . . . . .
H7BA H -0.100586 0.847350 0.789001 0.044 Uiso 1 1 calc R . . . .
H8BA H -0.026532 0.770739 0.753815 0.044 Uiso 1 1 calc R . . . .
C31 C 0.82177(14) 0.41547(11) 0.46726(11) 0.0355(3) Uani 1 1 d . . . . .
H9BA H 0.814834 0.348950 0.466758 0.043 Uiso 1 1 calc R . . . .
H0CA H 0.903969 0.442683 0.448150 0.043 Uiso 1 1 calc R . . . .
C43 C 0.43373(15) 0.77204(10) 0.29822(10) 0.0345(3) Uani 1 1 d . U . . .
C44 C 0.41019(14) 0.80759(10) 0.22797(10) 0.0339(3) Uani 1 1 d . U . . .
C48 C 0.55371(17) 0.77199(12) 0.32140(12) 0.0452(4) Uani 1 1 d . U . . .
H48 H 0.568699 0.747445 0.369298 0.054 Uiso 1 1 calc R . . . .
C45 C 0.50923(18) 0.84198(11) 0.18236(11) 0.0451(4) Uani 1 1 d . U . . .
H45 H 0.494842 0.866142 0.134076 0.054 Uiso 1 1 calc R . . . .
C46 C 0.63106(17) 0.84120(12) 0.20740(14) 0.0541(5) Uani 1 1 d . U . . .
H46 H 0.698511 0.864656 0.176108 0.065 Uiso 1 1 calc R . . . .
C49 C 0.3300(2) 0.73240(13) 0.34965(13) 0.0518(5) Uani 1 1 d . U . . .
H49A H 0.288426 0.780944 0.374066 0.078 Uiso 1 1 calc GR . . . .
H49B H 0.364892 0.713680 0.397865 0.078 Uiso 1 1 calc GR . . . .
H49C H 0.269420 0.676863 0.310372 0.078 Uiso 1 1 calc GR . . . .
C47 C 0.65118(17) 0.80632(14) 0.27723(14) 0.0537(5) Uani 1 1 d . U . . .
H47 H 0.732935 0.806058 0.294829 0.064 Uiso 1 1 calc R . . . .
C50 C 0.27806(19) 0.80471(16) 0.20301(13) 0.0536(5) Uani 1 1 d . U . . .
H50A H 0.225877 0.738640 0.185098 0.080 Uiso 1 1 calc GR . . . .
H50B H 0.276165 0.833412 0.153904 0.080 Uiso 1 1 calc GR . . . .
H50C H 0.246143 0.840196 0.253800 0.080 Uiso 1 1 calc GR . . . .
C62 C 0.3405(5) 0.1551(4) 0.0628(4) 0.0379(19) Uani 0.175(2) 1 d D U P A 2
C61 C 0.4166(6) 0.1756(4) 0.1406(3) 0.0409(19) Uani 0.175(2) 1 d DG U P A 2
C60 C 0.4963(6) 0.1210(4) 0.1477(3) 0.0405(19) Uani 0.175(2) 1 d G U P A 2
H1CA H 0.548330 0.135056 0.200897 0.049 Uiso 0.175(2) 1 calc R . P A 2
C59 C 0.4998(6) 0.0460(4) 0.0769(4) 0.045(2) Uani 0.175(2) 1 d G U P A 2
H2CA H 0.554230 0.008684 0.081728 0.054 Uiso 0.175(2) 1 calc R . P A 2
C64 C 0.4236(6) 0.0255(4) -0.0009(3) 0.045(2) Uani 0.175(2) 1 d G U P A 2
H3CA H 0.426043 -0.025844 -0.049322 0.054 Uiso 0.175(2) 1 calc R . P A 2
C63 C 0.3440(6) 0.0800(4) -0.0080(3) 0.043(2) Uani 0.175(2) 1 d G U P A 2
H4CA H 0.291955 0.066000 -0.061203 0.052 Uiso 0.175(2) 1 calc R . P A 2
C66 C 0.4145(14) 0.2578(8) 0.2153(8) 0.050(3) Uani 0.175(2) 1 d D U P A 2
H5CA H 0.466659 0.316568 0.204887 0.076 Uiso 0.175(2) 1 calc GR . P A 2
H6CA H 0.446829 0.249654 0.270425 0.076 Uiso 0.175(2) 1 calc GR . P A 2
H7CA H 0.328638 0.261339 0.219568 0.076 Uiso 0.175(2) 1 calc GR . P A 2
C65 C 0.2616(17) 0.2181(13) 0.0550(9) 0.069(5) Uani 0.175(2) 1 d D U P A 2
H8CA H 0.236797 0.243900 0.113084 0.104 Uiso 0.175(2) 1 calc GR . P A 2
H9CA H 0.187013 0.181529 0.014127 0.104 Uiso 0.175(2) 1 calc GR . P A 2
H0DA H 0.309199 0.270348 0.032521 0.104 Uiso 0.175(2) 1 calc GR . P A 2
C53 C 0.36689(11) 0.20269(9) 0.13788(7) 0.0378(5) Uani 0.825(2) 1 d D . P A 1
C54 C 0.29039(14) 0.10999(8) 0.11984(8) 0.0439(5) Uani 0.825(2) 1 d DG . P A 1
C55 C 0.19662(13) 0.07573(7) 0.05011(9) 0.0504(6) Uani 0.825(2) 1 d G . P A 1
H1DA H 0.144331 0.012368 0.037787 0.060 Uiso 0.825(2) 1 calc R . P A 1
C56 C 0.17936(13) 0.13418(10) -0.00157(8) 0.0516(6) Uani 0.825(2) 1 d G . P A 1
H2DA H 0.115274 0.110770 -0.049229 0.062 Uiso 0.825(2) 1 calc R . P A 1
C51 C 0.25587(15) 0.22689(9) 0.01646(9) 0.0476(6) Uani 0.825(2) 1 d G . P A 1
H3DA H 0.244069 0.266840 -0.018866 0.057 Uiso 0.825(2) 1 calc R . P A 1
C52 C 0.34963(13) 0.26115(7) 0.08619(9) 0.0400(5) Uani 0.825(2) 1 d G . P A 1
H4DA H 0.401922 0.324511 0.098514 0.048 Uiso 0.825(2) 1 calc R . P A 1
C57 C 0.4668(3) 0.2434(2) 0.21462(18) 0.0525(7) Uani 0.825(2) 1 d D . P A 1
H5DA H 0.428781 0.240159 0.269544 0.079 Uiso 0.825(2) 1 calc GR . P A 1
H6DA H 0.509047 0.309713 0.217337 0.079 Uiso 0.825(2) 1 calc GR . P A 1
H7DA H 0.527505 0.206760 0.206910 0.079 Uiso 0.825(2) 1 calc GR . P A 1
C58 C 0.3050(3) 0.0472(2) 0.1777(2) 0.0671(7) Uani 0.825(2) 1 d D . P A 1
H8DA H 0.387615 0.036746 0.173896 0.101 Uiso 0.825(2) 1 calc GR . P A 1
H9DA H 0.240571 -0.013900 0.157731 0.101 Uiso 0.825(2) 1 calc GR . P A 1
H0EA H 0.296413 0.077937 0.238918 0.101 Uiso 0.825(2) 1 calc GR . P A 1

loop_
_atom_site_aniso_label
_atom_site_aniso_U_11
_atom_site_aniso_U_22
_atom_site_aniso_U_33
_atom_site_aniso_U_23
_atom_site_aniso_U_13
_atom_site_aniso_U_12
N6 0.0230(5) 0.0255(5) 0.0241(5) 0.0078(4) 0.0011(4) 0.0075(4)
N5 0.0249(6) 0.0260(5) 0.0303(6) 0.0079(4) 0.0000(4) 0.0106(5)
N4 0.0224(5) 0.0245(5) 0.0319(6) 0.0106(4) 0.0014(4) 0.0073(4)
N2 0.0227(6) 0.0314(6) 0.0296(6) 0.0095(5) 0.0010(4) 0.0105(5)
N3 0.0201(5) 0.0282(6) 0.0357(6) 0.0071(5) -0.0015(5) 0.0085(4)
N1 0.0232(5) 0.0276(6) 0.0244(5) 0.0053(4) 0.0007(4) 0.0078(4)
C12 0.0184(6) 0.0284(6) 0.0259(6) 0.0072(5) 0.0028(5) 0.0071(5)
C42 0.0290(7) 0.0243(6) 0.0261(6) 0.0067(5) -0.0021(5) 0.0107(5)
C21 0.0250(7) 0.0298(6) 0.0287(6) 0.0090(5) 0.0014(5) 0.0119(5)
C22 0.0236(7) 0.0271(6) 0.0297(6) 0.0058(5) 0.0003(5) 0.0108(5)
C36 0.0240(6) 0.0266(6) 0.0338(7) 0.0111(5) 0.0010(5) 0.0080(5)
C5 0.0251(6) 0.0230(6) 0.0234(6) 0.0069(5) 0.0017(5) 0.0084(5)
C37 0.0210(6) 0.0306(7) 0.0329(7) 0.0117(5) 0.0003(5) 0.0068(5)
C15 0.0235(6) 0.0265(6) 0.0217(6) 0.0062(5) 0.0007(5) 0.0090(5)
C14 0.0204(6) 0.0306(7) 0.0234(6) 0.0073(5) 0.0016(5) 0.0080(5)
C9 0.0232(6) 0.0248(6) 0.0284(6) 0.0059(5) 0.0006(5) 0.0076(5)
C4 0.0257(7) 0.0222(6) 0.0268(6) 0.0062(5) -0.0002(5) 0.0086(5)
C39 0.0270(7) 0.0235(6) 0.0321(7) 0.0093(5) -0.0036(5) 0.0057(5)
C26 0.0241(6) 0.0250(6) 0.0302(6) 0.0026(5) 0.0004(5) 0.0108(5)
C34 0.0192(6) 0.0237(6) 0.0358(7) 0.0123(5) 0.0039(5) 0.0064(5)
C16 0.0228(6) 0.0304(7) 0.0276(6) 0.0070(5) 0.0018(5) 0.0091(5)
C40 0.0241(6) 0.0260(6) 0.0274(6) 0.0076(5) -0.0017(5) 0.0083(5)
C27 0.0244(7) 0.0279(6) 0.0283(6) 0.0067(5) 0.0016(5) 0.0111(5)
C35 0.0215(6) 0.0266(6) 0.0399(7) 0.0139(6) 0.0037(5) 0.0061(5)
C29 0.0174(6) 0.0265(6) 0.0350(7) 0.0099(5) 0.0014(5) 0.0071(5)
C28 0.0201(6) 0.0269(6) 0.0330(7) 0.0044(5) 0.0019(5) 0.0087(5)
C11 0.0273(7) 0.0324(7) 0.0247(6) 0.0091(5) 0.0008(5) 0.0097(5)
C38 0.0237(7) 0.0274(6) 0.0350(7) 0.0132(5) -0.0017(5) 0.0026(5)
C41 0.0224(6) 0.0244(6) 0.0345(7) 0.0109(5) 0.0018(5) 0.0054(5)
C17 0.0246(7) 0.0295(7) 0.0300(7) 0.0074(5) -0.0003(5) 0.0075(5)
C20 0.0231(6) 0.0295(6) 0.0249(6) 0.0099(5) 0.0007(5) 0.0086(5)
C19 0.0286(7) 0.0281(6) 0.0317(7) 0.0087(5) 0.0027(5) 0.0124(5)
C30 0.0245(7) 0.0263(7) 0.0486(8) 0.0069(6) -0.0015(6) 0.0099(5)
C2 0.0486(9) 0.0377(7) 0.0228(6) 0.0087(6) 0.0031(6) 0.0207(7)
C32 0.0372(8) 0.0355(7) 0.0451(8) 0.0216(7) 0.0031(7) 0.0158(6)
C7 0.0200(6) 0.0244(6) 0.0268(6) 0.0089(5) 0.0021(5) 0.0065(5)
C8 0.0176(6) 0.0260(6) 0.0254(6) 0.0075(5) 0.0028(5) 0.0057(5)
C13 0.0200(6) 0.0254(6) 0.0269(6) 0.0092(5) 0.0034(5) 0.0069(5)
C3 0.0365(8) 0.0322(7) 0.0260(6) 0.0070(5) -0.0037(6) 0.0132(6)
C23 0.0280(7) 0.0330(7) 0.0313(7) 0.0096(6) -0.0002(5) 0.0123(6)
C25 0.0239(7) 0.0300(7) 0.0347(7) 0.0065(6) 0.0045(5) 0.0093(5)
C10 0.0304(7) 0.0277(7) 0.0328(7) 0.0116(5) -0.0003(5) 0.0099(5)
C18 0.0296(7) 0.0259(6) 0.0312(7) 0.0095(5) 0.0002(5) 0.0075(5)
C6 0.0260(7) 0.0331(7) 0.0288(7) 0.0089(5) 0.0037(5) 0.0107(6)
C33 0.0278(7) 0.0306(7) 0.0329(7) 0.0130(6) 0.0013(5) 0.0102(6)
C24 0.0312(7) 0.0358(7) 0.0325(7) 0.0126(6) 0.0044(6) 0.0112(6)
C1 0.0385(8) 0.0475(9) 0.0313(7) 0.0165(6) 0.0113(6) 0.0165(7)
C31 0.0290(7) 0.0309(7) 0.0519(9) 0.0138(6) 0.0010(6) 0.0149(6)
C43 0.0350(8) 0.0254(7) 0.0373(7) 0.0008(6) 0.0020(6) 0.0063(6)
C44 0.0310(7) 0.0327(7) 0.0344(7) 0.0002(6) 0.0028(6) 0.0114(6)
C48 0.0470(9) 0.0374(8) 0.0466(9) -0.0023(7) -0.0074(7) 0.0184(7)
C45 0.0590(10) 0.0330(8) 0.0372(8) 0.0034(6) 0.0142(7) 0.0078(7)
C46 0.0385(9) 0.0371(9) 0.0630(11) -0.0137(8) 0.0255(8) -0.0050(7)
C49 0.0590(11) 0.0387(9) 0.0475(9) 0.0090(7) 0.0117(8) -0.0011(8)
C47 0.0334(9) 0.0499(10) 0.0611(11) -0.0154(8) -0.0029(8) 0.0130(8)
C50 0.0462(10) 0.0736(13) 0.0441(9) 0.0059(9) -0.0016(8) 0.0318(9)
C62 0.034(4) 0.051(4) 0.036(3) 0.022(3) 0.004(3) 0.016(3)
C61 0.040(5) 0.042(4) 0.042(4) 0.019(3) -0.002(3) 0.006(3)
C60 0.036(4) 0.042(4) 0.045(4) 0.021(3) -0.006(3) 0.004(3)
C59 0.045(5) 0.038(4) 0.055(4) 0.021(3) 0.001(3) 0.010(4)
C64 0.043(5) 0.040(4) 0.048(4) 0.013(3) 0.003(3) 0.003(3)
C63 0.043(5) 0.051(4) 0.036(4) 0.017(3) 0.005(3) 0.008(4)
C66 0.045(7) 0.054(5) 0.051(5) 0.013(4) -0.002(5) 0.014(5)
C65 0.097(10) 0.110(11) 0.047(7) 0.049(8) 0.035(7) 0.077(10)
C53 0.0358(11) 0.0460(11) 0.0329(10) 0.0083(8) 0.0073(8) 0.0158(9)
C54 0.0506(12) 0.0443(11) 0.0409(10) 0.0104(8) 0.0130(9) 0.0206(9)
C55 0.0548(13) 0.0412(11) 0.0437(11) -0.0029(9) 0.0075(10) 0.0080(10)
C56 0.0532(13) 0.0538(13) 0.0390(11) -0.0033(9) -0.0057(9) 0.0162(11)
C51 0.0575(14) 0.0514(13) 0.0385(13) 0.0115(11) 0.0015(11) 0.0240(11)
C52 0.0384(11) 0.0406(10) 0.0399(11) 0.0071(8) 0.0055(9) 0.0125(9)
C57 0.0406(15) 0.0695(17) 0.0472(13) 0.0235(12) -0.0015(12) 0.0086(13)
C58 0.0761(19) 0.0574(15) 0.0731(17) 0.0296(13) 0.0102(14) 0.0162(13)

loop_
_atom_type_symbol
_atom_type_description
_atom_type_scat_dispersion_real
_atom_type_scat_dispersion_imag
_atom_type_scat_source
C C 0.0028 0.0015 'International Tables Vol C Tables 4.2.6.8 and 6.1.1.4'
H H 0.0000 0.0000 'International Tables Vol C Tables 4.2.6.8 and 6.1.1.4'
N N 0.0056 0.0031 'International Tables Vol C Tables 4.2.6.8 and 6.1.1.4'

loop_
_geom_angle_atom_site_label_1
_geom_angle_atom_site_label_2
_geom_angle_atom_site_label_3
_geom_angle
_geom_angle_site_symmetry_1
_geom_angle_site_symmetry_3
_geom_angle_publ_flag
C7 N6 C5 115.98(10) . . ?
C42 N5 C4 118.23(11) . . ?
C35 N4 C34 116.12(11) . . ?
C21 N2 C20 118.10(11) . . ?
C28 N3 C29 116.83(11) . . ?
C14 N1 C15 117.64(11) . . ?
C11 C12 C14 120.88(12) . . ?
C11 C12 C13 118.86(12) . . ?
C13 C12 C14 120.26(12) . . ?
N5 C42 C40 120.81(12) . . ?
N2 C21 C22 122.33(12) . . ?
C27 C22 C21 120.39(12) . . ?
C27 C22 C23 119.27(13) . . ?
C23 C22 C21 120.33(12) . . ?
C37 C36 C35 122.76(12) . . ?
C41 C36 C37 119.34(12) . . ?
C41 C36 C35 117.90(12) . . ?
N6 C5 C4 110.26(10) . . ?
N6 C5 C6 108.71(10) . . ?
C6 C5 C4 111.94(10) . . ?
C38 C37 C36 119.92(13) . . ?
N1 C15 C16 108.46(10) . . ?
N1 C15 C20 109.26(10) . . ?
C20 C15 C16 110.50(10) . . ?
N1 C14 C12 121.00(12) . . ?
C10 C9 C8 119.71(12) . . ?
N5 C4 C5 109.34(10) . . ?
N5 C4 C3 106.44(10) . . ?
C5 C4 C3 110.40(11) . . ?
C40 C39 C38 120.54(12) . . ?
C27 C26 C28 122.57(12) . . ?
C25 C26 C27 119.23(12) . . ?
C25 C26 C28 118.20(12) . . ?
N4 C34 C29 109.33(11) . . ?
N4 C34 C33 108.49(10) . . ?
C33 C34 C29 110.90(11) . . ?
C17 C16 C15 111.70(11) . . ?
C39 C40 C42 121.05(12) . . ?
C39 C40 C41 118.76(12) . . ?
C41 C40 C42 120.19(12) . . ?
C22 C27 C26 120.54(12) . . ?
N4 C35 C36 124.06(12) . . ?
N3 C29 C34 109.39(10) . . ?
N3 C29 C30 108.12(11) . . ?
C30 C29 C34 110.78(11) . . ?
N3 C28 C26 123.41(12) . . ?
C12 C11 C10 120.35(12) . . ?
C37 C38 C39 120.21(12) . . ?
C36 C41 C40 121.19(12) . . ?
C18 C17 C16 110.44(11) . . ?
N2 C20 C15 108.73(10) . . ?
N2 C20 C19 109.32(11) . . ?
C19 C20 C15 110.22(10) . . ?
C18 C19 C20 111.71(11) . . ?
C31 C30 C29 112.84(12) . . ?
C3 C2 C1 110.58(12) . . ?
C31 C32 C33 111.00(12) . . ?
N6 C7 C8 124.51(11) . . ?
C9 C8 C7 123.18(12) . . ?
C13 C8 C9 119.33(12) . . ?
C13 C8 C7 117.49(11) . . ?
C8 C13 C12 121.19(12) . . ?
C2 C3 C4 113.16(11) . . ?
C24 C23 C22 120.54(13) . . ?
C26 C25 C24 120.63(13) . . ?
C9 C10 C11 120.54(12) . . ?
C17 C18 C19 111.08(11) . . ?
C1 C6 C5 111.17(12) . . ?
C32 C33 C34 111.10(12) . . ?
C23 C24 C25 119.76(13) . . ?
C2 C1 C6 110.50(12) . . ?
C32 C31 C30 111.25(12) . . ?
C44 C43 C49 121.27(16) . . ?
C48 C43 C44 119.85(15) . . ?
C48 C43 C49 118.88(17) . . ?
C43 C44 C50 118.62(15) . . ?
C45 C44 C43 118.63(15) . . ?
C45 C44 C50 122.73(17) . . ?
C47 C48 C43 121.65(18) . . ?
C44 C45 C46 120.42(17) . . ?
C47 C46 C45 119.48(16) . . ?
C48 C47 C46 119.96(17) . . ?
C61 C62 C63 120.0 . . ?
C61 C62 C65 119.0(8) . . ?
C63 C62 C65 120.9(8) . . ?
C62 C61 C60 120.0 . . ?
C62 C61 C66 119.5(7) . . ?
C60 C61 C66 120.5(7) . . ?
C59 C60 C61 120.0 . . ?
C64 C59 C60 120.0 . . ?
C59 C64 C63 120.0 . . ?
C64 C63 C62 120.0 . . ?
C54 C53 C52 120.0 . . ?
C54 C53 C57 121.56(15) . . ?
C52 C53 C57 118.41(15) . . ?
C53 C54 C58 120.42(15) . . ?
C55 C54 C53 120.0 . . ?
C55 C54 C58 119.53(15) . . ?
C54 C55 C56 120.0 . . ?
C51 C56 C55 120.0 . . ?
C56 C51 C52 120.0 . . ?
C51 C52 C53 120.0 . . ?

loop_
_geom_bond_atom_site_label_1
_geom_bond_atom_site_label_2
_geom_bond_distance
_geom_bond_site_symmetry_2
_geom_bond_publ_flag
N6 C5 1.4652(16) . ?
N6 C7 1.2658(17) . ?
N5 C42 1.2627(18) . ?
N5 C4 1.4652(17) . ?
N4 C34 1.4640(16) . ?
N4 C35 1.2638(18) . ?
N2 C21 1.2635(18) . ?
N2 C20 1.4609(17) . ?
N3 C29 1.4651(17) . ?
N3 C28 1.2682(19) . ?
N1 C15 1.4583(16) . ?
N1 C14 1.2692(17) . ?
C12 C14 1.4773(18) . ?
C12 C11 1.3899(18) . ?
C12 C13 1.3996(18) . ?
C42 C40 1.4793(18) . ?
C21 C22 1.4789(19) . ?
C22 C27 1.3901(19) . ?
C22 C23 1.404(2) . ?
C36 C37 1.4028(19) . ?
C36 C35 1.4771(18) . ?
C36 C41 1.3918(19) . ?
C5 C4 1.5331(18) . ?
C5 C6 1.5291(18) . ?
C37 C38 1.3872(19) . ?
C15 C16 1.5345(18) . ?
C15 C20 1.5335(18) . ?
C9 C8 1.4033(18) . ?
C9 C10 1.3856(19) . ?
C4 C3 1.5345(18) . ?
C39 C40 1.3946(19) . ?
C39 C38 1.396(2) . ?
C26 C27 1.4017(19) . ?
C26 C28 1.4749(19) . ?
C26 C25 1.392(2) . ?
C34 C29 1.5318(19) . ?
C34 C33 1.5317(18) . ?
C16 C17 1.5289(18) . ?
C40 C41 1.3972(18) . ?
C29 C30 1.5300(18) . ?
C11 C10 1.398(2) . ?
C17 C18 1.5263(19) . ?
C20 C19 1.5325(19) . ?
C19 C18 1.528(2) . ?
C30 C31 1.527(2) . ?
C2 C3 1.520(2) . ?
C2 C1 1.521(2) . ?
C32 C33 1.5267(19) . ?
C32 C31 1.521(2) . ?
C7 C8 1.4735(18) . ?
C8 C13 1.3919(18) . ?
C23 C24 1.383(2) . ?
C25 C24 1.393(2) . ?
C6 C1 1.5275(19) . ?
C43 C44 1.394(2) . ?
C43 C48 1.382(2) . ?
C43 C49 1.511(2) . ?
C44 C45 1.391(2) . ?
C44 C50 1.506(2) . ?
C48 C47 1.364(3) . ?
C45 C46 1.413(3) . ?
C46 C47 1.371(3) . ?
C62 C61 1.3900 . ?
C62 C63 1.3900 . ?
C62 C65 1.489(8) . ?
C61 C60 1.3900 . ?
C61 C66 1.491(8) . ?
C60 C59 1.3900 . ?
C59 C64 1.3900 . ?
C64 C63 1.3900 . ?
C53 C54 1.3900 . ?
C53 C52 1.3900 . ?
C53 C57 1.506(3) . ?
C54 C55 1.3900 . ?
C54 C58 1.508(3) . ?
C55 C56 1.3900 . ?
C56 C51 1.3900 . ?
C51 C52 1.3900 . ?
